data_7711970
loop_
_publ_author_name
'Teri, Gele'
'Jia, Qiang-Qiang'
'Ni, Hao-Fei'
'Wang, Jun-Qin'
'Fu, Da-Wei'
'Guo, Qiang'

_publ_section_title
;
 Halogen engineering of organic-inorganic hybrid perovskites displaying
 nonlinear optical, fluorescence properties and phase transition.
;
_journal_issue 4
_journal_name_full 'Dalton transactions (Cambridge, England : 2003)'
_journal_page_first 1074
_journal_page_last 1081
_journal_paper_doi 10.1039/d2dt04014j
_journal_volume 52
_journal_year 2023
_chemical_formula_moiety 'Br4 Zn, 2(C8 H12 N O)'
_chemical_formula_sum 'C16 H24 Br4 N2 O2 Zn'
_chemical_formula_weight 661.38
_space_group_crystal_system monoclinic
_space_group_IT_number 4
_space_group_name_Hall 'P 2yb'
_space_group_name_H-M_alt 'P 1 21 1'
_atom_sites_solution_hydrogens geom
_audit_creation_date 2022-09-26
_audit_creation_method
;
Olex2 1.5
(compiled 2022.04.07 svn.rca3783a0 for OlexSys, GUI svn.r6498)
;
_audit_update_record
;
2022-10-11 deposited with the CCDC.	2022-12-19 downloaded from the CCDC.
;
_cell_angle_alpha 90
_cell_angle_beta 92.486(9)
_cell_angle_gamma 90
_cell_formula_units_Z 2
_cell_length_a 10.871(4)
_cell_length_b 7.644(3)
_cell_length_c 13.574(5)
_cell_measurement_reflns_used 3338
_cell_measurement_temperature 273.0
_cell_measurement_theta_max 23.66
_cell_measurement_theta_min 2.35
_cell_volume 1126.9(7)
_computing_molecular_graphics 'Olex2 1.5 (Dolomanov et al., 2009)'
_computing_publication_material 'Olex2 1.5 (Dolomanov et al., 2009)'
_computing_structure_refinement 'SHELXL 2018/3 (Sheldrick, 2015)'
_computing_structure_solution 'SHELXT 2018/2 (Sheldrick, 2018)'
_diffrn_ambient_temperature 273.0
_diffrn_measured_fraction_theta_full 1.000
_diffrn_measured_fraction_theta_max 0.995
_diffrn_measurement_device_type 'Bruker APEX-II CCD'
_diffrn_radiation_monochromator graphite
_diffrn_radiation_type MoK\a
_diffrn_radiation_wavelength 0.71073
_diffrn_reflns_av_R_equivalents 0.0924
_diffrn_reflns_av_unetI/netI 0.0944
_diffrn_reflns_Laue_measured_fraction_full 1.000
_diffrn_reflns_Laue_measured_fraction_max 0.995
_diffrn_reflns_limit_h_max 14
_diffrn_reflns_limit_h_min -14
_diffrn_reflns_limit_k_max 9
_diffrn_reflns_limit_k_min -9
_diffrn_reflns_limit_l_max 17
_diffrn_reflns_limit_l_min -17
_diffrn_reflns_number 17354
_diffrn_reflns_point_group_measured_fraction_full 0.996
_diffrn_reflns_point_group_measured_fraction_max 0.987
_diffrn_reflns_theta_full 25.242
_diffrn_reflns_theta_max 27.548
_diffrn_reflns_theta_min 1.875
_diffrn_source_current 1.4
_diffrn_source_power 0.07
_diffrn_source_voltage 50.0
_exptl_absorpt_coefficient_mu 8.193
_exptl_absorpt_correction_type none
_exptl_crystal_colour colorless
_exptl_crystal_density_diffrn 1.949
_exptl_crystal_description block
_exptl_crystal_F_000 640
_refine_diff_density_max 0.658
_refine_diff_density_min -0.820
_refine_diff_density_rms 0.132
_refine_ls_abs_structure_details
;
 Flack x determined using 1252 quotients [(I+)-(I-)]/[(I+)+(I-)]
 (Parsons, Flack and Wagner, Acta Cryst. B69 (2013) 249-259).
;
_refine_ls_abs_structure_Flack -0.001(16)
_refine_ls_extinction_method none
_refine_ls_goodness_of_fit_ref 0.993
_refine_ls_hydrogen_treatment constr
_refine_ls_matrix_type full
_refine_ls_number_parameters 230
_refine_ls_number_reflns 5133
_refine_ls_number_restraints 1
_refine_ls_restrained_S_all 0.992
_refine_ls_R_factor_all 0.0834
_refine_ls_R_factor_gt 0.0423
_refine_ls_shift/su_max 0.000
_refine_ls_shift/su_mean 0.000
_refine_ls_structure_factor_coef Fsqd
_refine_ls_weighting_details 'w=1/[\s^2^(Fo^2^)+(0.0234P)^2^] where P=(Fo^2^+2Fc^2^)/3'
_refine_ls_weighting_scheme calc
_refine_ls_wR_factor_gt 0.0800
_refine_ls_wR_factor_ref 0.0974
_reflns_Friedel_coverage 0.845
_reflns_Friedel_fraction_full 0.991
_reflns_Friedel_fraction_max 0.978
_reflns_number_gt 3506
_reflns_number_total 5133
_reflns_threshold_expression 'I > 2\s(I)'
_cod_data_source_file d2dt04014j2.cif
_cod_data_source_block mo_gq_znbr_0m_a
_cod_depositor_comments 'Adding full bibliography for 7711970--7711972.cif.'
_cod_database_code 7711970
_shelx_shelxl_version_number 2018/3
_shelx_space_group_comment
;
The symmetry employed for this shelxl refinement is uniquely defined
by the following loop, which should always be used as a source of
symmetry information in preference to the above space-group names.
They are only intended as comments.
;
_olex2_refinement_description
;
1. Fixed Uiso
 At 1.2 times of:
  All C(H) groups, All C(H,H) groups, All N(H,H,H) groups
 At 1.5 times of:
  All C(H,H,H) groups
2.a Secondary CH2 refined with riding coordinates:
 C1(H1A,H1B), C3(H3A,H3B)
2.b Aromatic/amide H refined with riding coordinates:
 C5(H5), C10(H10), C14(H14), C16(H16), C6(H6), C7(H7), C12(H12), C13(H13)
2.c Idealised Me refined as rotating group:
 C9(H9A,H9B,H9C), N9(H9D,H9E,H9F), C2(H2A,H2B,H2C), N1(H1C,H1D,H1E)
;
_olex2_submission_special_instructions 'No special instructions were received'

loop_
_space_group_symop_operation_xyz
'x, y, z'
'-x, y+1/2, -z'

loop_
_atom_site_label
_atom_site_type_symbol
_atom_site_fract_x
_atom_site_fract_y
_atom_site_fract_z
_atom_site_U_iso_or_equiv
_atom_site_adp_type
_atom_site_occupancy
_atom_site_site_symmetry_order
_atom_site_calc_flag
_atom_site_refinement_flags_posn
_atom_site_refinement_flags_adp
_atom_site_refinement_flags_occupancy
_atom_site_disorder_assembly
_atom_site_disorder_group
Br1 Br 0.97579(10) 0.4598(2) 0.59596(9) 0.0632(4) Uani 1 1 d . . . . .
Br2 Br 0.74191(10) 0.43318(14) 0.36392(7) 0.0483(3) Uani 1 1 d . . . . .
Br3 Br 0.67854(9) 0.75262(13) 0.58456(8) 0.0444(3) Uani 1 1 d . . . . .
Br4 Br 0.64516(9) 0.24792(13) 0.61447(7) 0.0387(2) Uani 1 1 d . . . . .
Zn1 Zn 0.76299(10) 0.47412(15) 0.53929(8) 0.0371(3) Uani 1 1 d . . . . .
C1 C 0.3233(10) 0.4352(16) 0.6728(7) 0.049(3) Uani 1 1 d . . . . .
H1A H 0.337804 0.312532 0.659162 0.059 Uiso 1 1 calc R U . . .
H1B H 0.238089 0.460706 0.653977 0.059 Uiso 1 1 calc R U . . .
C9 C 0.4681(12) 0.4281(16) 1.1439(9) 0.067(4) Uani 1 1 d . . . . .
H9A H 0.457726 0.305246 1.131326 0.100 Uiso 1 1 calc R U . . .
H9B H 0.458724 0.450882 1.212674 0.100 Uiso 1 1 calc R U . . .
H9C H 0.548837 0.463574 1.125866 0.100 Uiso 1 1 calc R U . . .
N9 N 0.4033(8) 0.5416(11) 0.6126(6) 0.044(2) Uani 1 1 d . . . . .
H9D H 0.383907 0.523706 0.549041 0.053 Uiso 1 1 calc R U . . .
H9E H 0.481501 0.511590 0.625369 0.053 Uiso 1 1 calc R U . . .
H9F H 0.393186 0.654205 0.626879 0.053 Uiso 1 1 calc R U . . .
O17 O 0.3778(7) 0.5238(9) 1.0871(5) 0.053(2) Uani 1 1 d . . . . .
C4 C 0.3440(9) 0.4674(13) 0.7826(7) 0.038(2) Uani 1 1 d . . . . .
C5 C 0.4572(9) 0.4069(14) 0.9372(8) 0.042(2) Uani 1 1 d . . . . .
H5 H 0.523053 0.353546 0.971360 0.050 Uiso 1 1 calc R U . . .
C10 C 0.4428(10) 0.3877(13) 0.8349(8) 0.043(3) Uani 1 1 d . . . . .
H10 H 0.499219 0.321537 0.801282 0.052 Uiso 1 1 calc R U . . .
C11 C 0.3746(9) 0.5039(12) 0.9869(7) 0.039(2) Uani 1 1 d . . . . .
C14 C 0.2643(10) 0.5696(13) 0.8344(8) 0.046(3) Uani 1 1 d . . . . .
H14 H 0.200059 0.626775 0.800364 0.055 Uiso 1 1 calc R U . . .
C16 C 0.2776(10) 0.5891(13) 0.9354(8) 0.045(3) Uani 1 1 d . . . . .
H16 H 0.222634 0.658119 0.968882 0.054 Uiso 1 1 calc R U . . .
C3 C 1.1064(11) 0.5044(19) 0.2581(8) 0.064(4) Uani 1 1 d . . . . .
H3A H 1.165532 0.414176 0.243276 0.077 Uiso 1 1 calc R U . . .
H3B H 1.150780 0.614310 0.263353 0.077 Uiso 1 1 calc R U . . .
C2 C 0.7847(13) 0.471(2) -0.1559(9) 0.077(4) Uani 1 1 d . . . . .
H2A H 0.720437 0.503360 -0.203181 0.115 Uiso 1 1 calc R U . . .
H2B H 0.784294 0.346747 -0.146652 0.115 Uiso 1 1 calc R U . . .
H2C H 0.862835 0.506837 -0.179447 0.115 Uiso 1 1 calc R U . . .
O3 O 0.7647(7) 0.5555(10) -0.0644(5) 0.054(2) Uani 1 1 d . . . . .
C6 C 1.0343(9) 0.4225(14) 0.0883(8) 0.042(2) Uani 1 1 d . . . . .
H6 H 1.103417 0.351006 0.086800 0.050 Uiso 1 1 calc R U . . .
C7 C 0.8276(9) 0.6288(13) 0.0953(7) 0.036(2) Uani 1 1 d . . . . .
H7 H 0.757248 0.697570 0.097914 0.044 Uiso 1 1 calc R U . . .
C8 C 1.0142(10) 0.5173(12) 0.1729(7) 0.039(3) Uani 1 1 d . . . . .
N1 N 1.0586(9) 0.467(2) 0.3504(7) 0.089(4) Uani 1 1 d . . . . .
H1C H 1.005935 0.377933 0.344257 0.107 Uiso 1 1 calc R U . . .
H1D H 1.019736 0.560561 0.372402 0.107 Uiso 1 1 calc R U . . .
H1E H 1.119881 0.438150 0.392959 0.107 Uiso 1 1 calc R U . . .
C12 C 0.9548(9) 0.4306(16) 0.0057(8) 0.049(3) Uani 1 1 d . . . . .
H12 H 0.970840 0.369569 -0.051604 0.059 Uiso 1 1 calc R U . . .
C13 C 0.9108(10) 0.6200(12) 0.1743(8) 0.041(2) Uani 1 1 d . . . . .
H13 H 0.896622 0.685676 0.230371 0.049 Uiso 1 1 calc R U . . .
C15 C 0.8509(9) 0.5329(12) 0.0119(7) 0.036(2) Uani 1 1 d . . . . .

loop_
_atom_site_aniso_label
_atom_site_aniso_U_11
_atom_site_aniso_U_22
_atom_site_aniso_U_33
_atom_site_aniso_U_23
_atom_site_aniso_U_13
_atom_site_aniso_U_12
Br1 0.0349(6) 0.1010(11) 0.0531(7) 0.0079(8) -0.0047(5) 0.0012(7)
Br2 0.0610(7) 0.0504(6) 0.0335(5) -0.0006(5) 0.0027(5) -0.0106(6)
Br3 0.0475(6) 0.0343(5) 0.0510(6) -0.0053(5) -0.0021(5) -0.0012(5)
Br4 0.0441(6) 0.0354(5) 0.0368(5) 0.0018(5) 0.0039(4) -0.0008(5)
Zn1 0.0379(6) 0.0389(6) 0.0343(6) -0.0003(5) -0.0011(5) -0.0005(5)
C1 0.049(6) 0.060(7) 0.037(6) 0.005(6) 0.004(5) -0.010(6)
C9 0.091(10) 0.053(7) 0.053(7) 0.004(6) -0.035(7) -0.002(7)
N9 0.045(5) 0.052(5) 0.035(5) 0.003(4) 0.001(4) 0.002(4)
O17 0.066(5) 0.055(5) 0.039(5) -0.004(3) 0.005(4) 0.001(4)
C4 0.044(6) 0.034(5) 0.038(6) 0.002(5) 0.005(4) -0.012(5)
C5 0.032(5) 0.052(6) 0.041(6) 0.003(5) 0.003(5) 0.004(5)
C10 0.046(6) 0.043(6) 0.040(6) 0.000(5) 0.004(5) -0.002(5)
C11 0.042(6) 0.037(5) 0.037(6) -0.009(5) 0.000(5) -0.010(5)
C14 0.046(7) 0.039(6) 0.052(7) 0.013(5) -0.002(6) 0.011(5)
C16 0.050(7) 0.035(5) 0.050(7) -0.004(5) 0.009(5) 0.005(5)
C3 0.060(8) 0.091(9) 0.041(7) 0.015(6) -0.009(6) -0.019(7)
C2 0.084(9) 0.094(10) 0.050(8) -0.008(8) -0.028(7) -0.003(9)
O3 0.049(5) 0.071(5) 0.041(5) -0.008(4) -0.009(4) -0.002(4)
C6 0.032(5) 0.040(5) 0.054(7) 0.003(5) 0.007(5) 0.007(5)
C7 0.033(5) 0.040(6) 0.036(6) -0.005(5) 0.004(4) 0.003(4)
C8 0.041(6) 0.041(6) 0.035(6) 0.007(4) 0.000(5) -0.010(5)
N1 0.048(6) 0.183(13) 0.037(6) 0.009(9) -0.002(5) 0.042(9)
C12 0.042(6) 0.061(7) 0.045(6) -0.016(6) 0.008(5) 0.004(6)
C13 0.049(6) 0.037(5) 0.038(6) -0.001(5) 0.009(5) 0.009(5)
C15 0.034(6) 0.039(6) 0.036(6) -0.001(4) -0.003(5) -0.009(4)

loop_
_atom_type_symbol
_atom_type_description
_atom_type_scat_dispersion_real
_atom_type_scat_dispersion_imag
_atom_type_scat_source
C C 0.0033 0.0016 'International Tables Vol C Tables 4.2.6.8 and 6.1.1.4'
H H 0.0000 0.0000 'International Tables Vol C Tables 4.2.6.8 and 6.1.1.4'
Br Br -0.2901 2.4595 'International Tables Vol C Tables 4.2.6.8 and 6.1.1.4'
N N 0.0061 0.0033 'International Tables Vol C Tables 4.2.6.8 and 6.1.1.4'
O O 0.0106 0.0060 'International Tables Vol C Tables 4.2.6.8 and 6.1.1.4'
Zn Zn 0.2839 1.4301 'International Tables Vol C Tables 4.2.6.8 and 6.1.1.4'

loop_
_geom_angle_atom_site_label_1
_geom_angle_atom_site_label_2
_geom_angle_atom_site_label_3
_geom_angle
_geom_angle_site_symmetry_1
_geom_angle_site_symmetry_3
_geom_angle_publ_flag
Br1 Zn1 Br3 109.27(6) . . ?
Br2 Zn1 Br1 111.08(6) . . ?
Br2 Zn1 Br3 110.30(5) . . ?
Br2 Zn1 Br4 107.28(6) . . ?
Br4 Zn1 Br1 110.71(6) . . ?
Br4 Zn1 Br3 108.13(6) . . ?
H1A C1 H1B 107.8 . . ?
N9 C1 H1A 109.0 . . ?
N9 C1 H1B 109.0 . . ?
N9 C1 C4 113.0(8) . . ?
C4 C1 H1A 109.0 . . ?
C4 C1 H1B 109.0 . . ?
H9A C9 H9B 109.5 . . ?
H9A C9 H9C 109.5 . . ?
H9B C9 H9C 109.5 . . ?
O17 C9 H9A 109.5 . . ?
O17 C9 H9B 109.5 . . ?
O17 C9 H9C 109.5 . . ?
C1 N9 H9D 109.5 . . ?
C1 N9 H9E 109.5 . . ?
C1 N9 H9F 109.5 . . ?
H9D N9 H9E 109.5 . . ?
H9D N9 H9F 109.5 . . ?
H9E N9 H9F 109.5 . . ?
C11 O17 C9 118.0(9) . . ?
C10 C4 C1 120.4(10) . . ?
C14 C4 C1 121.5(9) . . ?
C14 C4 C10 118.1(9) . . ?
C10 C5 H5 120.0 . . ?
C11 C5 H5 120.0 . . ?
C11 C5 C10 119.9(9) . . ?
C4 C10 H10 119.7 . . ?
C5 C10 C4 120.6(10) . . ?
C5 C10 H10 119.7 . . ?
O17 C11 C16 115.5(9) . . ?
C5 C11 O17 124.2(9) . . ?
C5 C11 C16 120.2(10) . . ?
C4 C14 H14 119.1 . . ?
C16 C14 C4 121.8(10) . . ?
C16 C14 H14 119.1 . . ?
C11 C16 H16 120.4 . . ?
C14 C16 C11 119.3(10) . . ?
C14 C16 H16 120.4 . . ?
H3A C3 H3B 107.4 . . ?
C8 C3 H3A 108.3 . . ?
C8 C3 H3B 108.3 . . ?
N1 C3 H3A 108.3 . . ?
N1 C3 H3B 108.3 . . ?
N1 C3 C8 116.1(10) . . ?
H2A C2 H2B 109.5 . . ?
H2A C2 H2C 109.5 . . ?
H2B C2 H2C 109.5 . . ?
O3 C2 H2A 109.5 . . ?
O3 C2 H2B 109.5 . . ?
O3 C2 H2C 109.5 . . ?
C15 O3 C2 118.3(9) . . ?
C8 C6 H6 118.9 . . ?
C8 C6 C12 122.1(10) . . ?
C12 C6 H6 118.9 . . ?
C13 C7 H7 120.8 . . ?
C13 C7 C15 118.4(9) . . ?
C15 C7 H7 120.8 . . ?
C6 C8 C3 118.7(10) . . ?
C13 C8 C3 123.2(11) . . ?
C13 C8 C6 118.1(9) . . ?
C3 N1 H1C 109.5 . . ?
C3 N1 H1D 109.5 . . ?
C3 N1 H1E 109.5 . . ?
H1C N1 H1D 109.5 . . ?
H1C N1 H1E 109.5 . . ?
H1D N1 H1E 109.5 . . ?
C6 C12 H12 121.3 . . ?
C15 C12 C6 117.3(9) . . ?
C15 C12 H12 121.3 . . ?
C7 C13 H13 119.0 . . ?
C8 C13 C7 121.9(10) . . ?
C8 C13 H13 119.0 . . ?
O3 C15 C7 114.0(9) . . ?
O3 C15 C12 123.8(9) . . ?
C12 C15 C7 122.1(9) . . ?

loop_
_geom_bond_atom_site_label_1
_geom_bond_atom_site_label_2
_geom_bond_distance
_geom_bond_site_symmetry_2
_geom_bond_publ_flag
Br1 Zn1 2.4085(17) . ?
Br2 Zn1 2.4020(17) . ?
Br3 Zn1 2.4086(17) . ?
Br4 Zn1 2.4052(16) . ?
C1 H1A 0.9700 . ?
C1 H1B 0.9700 . ?
C1 N9 1.465(13) . ?
C1 C4 1.517(13) . ?
C9 H9A 0.9600 . ?
C9 H9B 0.9600 . ?
C9 H9C 0.9600 . ?
C9 O17 1.424(12) . ?
N9 H9D 0.8900 . ?
N9 H9E 0.8900 . ?
N9 H9F 0.8900 . ?
O17 C11 1.368(12) . ?
C4 C10 1.400(14) . ?
C4 C14 1.382(14) . ?
C5 H5 0.9300 . ?
C5 C10 1.399(14) . ?
C5 C11 1.366(14) . ?
C10 H10 0.9300 . ?
C11 C16 1.400(14) . ?
C14 H14 0.9300 . ?
C14 C16 1.380(15) . ?
C16 H16 0.9300 . ?
C3 H3A 0.9700 . ?
C3 H3B 0.9700 . ?
C3 C8 1.501(14) . ?
C3 N1 1.407(14) . ?
C2 H2A 0.9600 . ?
C2 H2B 0.9600 . ?
C2 H2C 0.9600 . ?
C2 O3 1.423(14) . ?
O3 C15 1.378(11) . ?
C6 H6 0.9300 . ?
C6 C8 1.383(14) . ?
C6 C12 1.388(13) . ?
C7 H7 0.9300 . ?
C7 C13 1.375(14) . ?
C7 C15 1.381(14) . ?
C8 C13 1.372(14) . ?
N1 H1C 0.8900 . ?
N1 H1D 0.8900 . ?
N1 H1E 0.8900 . ?
C12 H12 0.9300 . ?
C12 C15 1.379(14) . ?
C13 H13 0.9300 . ?

loop_
_geom_torsion_atom_site_label_1
_geom_torsion_atom_site_label_2
_geom_torsion_atom_site_label_3
_geom_torsion_atom_site_label_4
_geom_torsion
_geom_torsion_site_symmetry_1
_geom_torsion_site_symmetry_2
_geom_torsion_site_symmetry_3
_geom_torsion_site_symmetry_4
_geom_torsion_publ_flag
C1 C4 C10 C5 -175.4(9) . . . . ?
C1 C4 C14 C16 175.2(10) . . . . ?
C9 O17 C11 C5 -4.3(15) . . . . ?
C9 O17 C11 C16 174.8(9) . . . . ?
N9 C1 C4 C10 -80.3(13) . . . . ?
N9 C1 C4 C14 102.2(11) . . . . ?
O17 C11 C16 C14 -177.2(9) . . . . ?
C4 C14 C16 C11 0.3(16) . . . . ?
C5 C11 C16 C14 1.9(16) . . . . ?
C10 C4 C14 C16 -2.3(16) . . . . ?
C10 C5 C11 O17 177.0(9) . . . . ?
C10 C5 C11 C16 -2.1(16) . . . . ?
C11 C5 C10 C4 0.0(16) . . . . ?
C14 C4 C10 C5 2.1(15) . . . . ?
C3 C8 C13 C7 -179.7(10) . . . . ?
C2 O3 C15 C7 176.0(10) . . . . ?
C2 O3 C15 C12 -1.2(15) . . . . ?
C6 C8 C13 C7 0.8(15) . . . . ?
C6 C12 C15 O3 179.1(10) . . . . ?
C6 C12 C15 C7 2.1(16) . . . . ?
C8 C6 C12 C15 -2.3(16) . . . . ?
N1 C3 C8 C6 -129.3(14) . . . . ?
N1 C3 C8 C13 51.3(17) . . . . ?
C12 C6 C8 C3 -178.5(10) . . . . ?
C12 C6 C8 C13 0.9(16) . . . . ?
C13 C7 C15 O3 -177.7(9) . . . . ?
C13 C7 C15 C12 -0.4(15) . . . . ?
C15 C7 C13 C8 -1.1(15) . . . . ?
